data_1531753
loop_
_publ_author_name
'Miura, K.'

_publ_section_title
;
 Electronic properties of ferroelectric Sr Bi2 Ta2 O9, Sr Bi2 Nb2 O9and Pb
 Bi2 Nb2 O9
;
_journal_name_full 'Applied Physics Letters'
_journal_page_first 2967
_journal_page_last 2969
_journal_volume 80
_journal_year 2002
_chemical_formula_sum 'Bi2 Nb2 O9 Sr'
_chemical_name_systematic 'Sr Bi2 (Nb2 O9)'
_space_group_IT_number 36
_symmetry_space_group_name_Hall 'A -2 2a'
_symmetry_space_group_name_H-M 'A 21 a m'
_cell_angle_alpha 90
_cell_angle_beta 90
_cell_angle_gamma 90
_cell_formula_units_Z 4
_cell_length_a 5.506
_cell_length_b 5.506
_cell_length_c 25
_cell_volume 757.901
_citation_journal_id_ASTM APPLAB
_cod_data_source_file Miura_APPLAB_2002_1108.cif
_cod_data_source_block Bi2Nb2O9Sr1
_cod_original_cell_volume 757.9009
_cod_original_sg_symbol_Hall 'C 2c -2 (z,y,-x)'
_cod_original_formula_sum 'Bi2 Nb2 O9 Sr1'
_cod_database_code 1531753

loop_
_symmetry_equiv_pos_as_xyz
x,y,z
x+1/2,-y,-z
x,y,-z
x+1/2,-y,z
x,y+1/2,z+1/2
x+1/2,-y+1/2,-z+1/2
x,y+1/2,-z+1/2
x+1/2,-y+1/2,z+1/2

loop_
_atom_site_label
_atom_site_type_symbol
_atom_site_fract_x
_atom_site_fract_y
_atom_site_fract_z
_atom_site_occupancy
_atom_site_U_iso_or_equiv
Sr1 Sr+2 -0.02219 0.24885 0 1 0.0
O2 O-2 0.50595 0.67817 0.34016 1 0.0
O3 O-2 0.72742 0.99682 0.25288 1 0.0
Bi1 Bi+3 0.45928 0.78098 0.1995 1 0.0
O5 O-2 0.78577 0.96768 0.58804 1 0.0
O4 O-2 0.73455 0.98321 0.93039 1 0.0
O1 O-2 0.50569 0.3009 0 1 0.0
Nb1 Nb+5 0.48074 0.75126 0.41524 1 0.0
